data_4326233
loop_
_publ_author_name
'Diego Solis-Ibarra'
'Miriam Vel\'asquez-Hern\'andez'
'Ra\'ul Huerta-Lavorie'
'Vojtech Jancik'

_publ_section_title
;
 Molecular Gallosilicates and Their Group 4 Multimetallic Derivatives
;
_journal_name_full 'Inorganic Chemistry'
_journal_page_first 8907
_journal_page_last 8917
_journal_paper_doi 10.1021/ic200976d
_journal_volume 50
_journal_year 2011
_chemical_formula_moiety 'C45 H79 Ga Hf N4 O5 Si'
_chemical_formula_sum 'C45 H79 Ga Hf N4 O5 Si'
_chemical_formula_weight 1032.42
_chemical_name_systematic
;
 ?
;
_space_group_IT_number 2
_symmetry_cell_setting triclinic
_symmetry_space_group_name_Hall '-P 1'
_symmetry_space_group_name_H-M 'P -1'
_atom_sites_solution_hydrogens geom
_atom_sites_solution_primary direct
_atom_sites_solution_secondary difmap
_audit_creation_method SHELXL-97
_cell_angle_alpha 82.95(2)
_cell_angle_beta 73.91(3)
_cell_angle_gamma 67.74(2)
_cell_formula_units_Z 2
_cell_length_a 11.121(2)
_cell_length_b 14.263(2)
_cell_length_c 17.399(3)
_cell_measurement_reflns_used 6839
_cell_measurement_temperature 100(2)
_cell_measurement_theta_max 25.34
_cell_measurement_theta_min 1.99
_cell_volume 2453.6(9)
_computing_cell_refinement 'Bruker AXS SAINT (v 7.34A, Bruker 2006)'
_computing_data_collection 'SMART V 5.625 (Bruker, 1999)'
_computing_data_reduction 'Bruker AXS SAINT (v 7.34A, Bruker 2006)'
_computing_molecular_graphics 'Bruker AXS SHELXTL (v 6.12)'
_computing_publication_material 'SHELXL-97 (Sheldrick, 2008)'
_computing_structure_refinement 'SHELXL-97 (Sheldrick, 2008)'
_computing_structure_solution 'SHELXS-97 (Sheldrick, 2008)'
_diffrn_ambient_temperature 100(2)
_diffrn_detector_area_resol_mean 0.661
_diffrn_measured_fraction_theta_full 0.994
_diffrn_measured_fraction_theta_max 0.994
_diffrn_measurement_device_type 'Bruker Smart Apex CCD diffractometer'
_diffrn_measurement_method 'omega scan'
_diffrn_radiation_monochromator graphite
_diffrn_radiation_source 'fine-focus sealed tube'
_diffrn_radiation_type MoK\a
_diffrn_radiation_wavelength 0.71073
_diffrn_reflns_av_R_equivalents 0.0357
_diffrn_reflns_av_sigmaI/netI 0.0440
_diffrn_reflns_limit_h_max 13
_diffrn_reflns_limit_h_min -13
_diffrn_reflns_limit_k_max 17
_diffrn_reflns_limit_k_min -17
_diffrn_reflns_limit_l_max 20
_diffrn_reflns_limit_l_min -20
_diffrn_reflns_number 23546
_diffrn_reflns_theta_full 25.34
_diffrn_reflns_theta_max 25.34
_diffrn_reflns_theta_min 1.99
_exptl_absorpt_coefficient_mu 2.732
_exptl_absorpt_correction_T_max 0.700
_exptl_absorpt_correction_T_min 0.522
_exptl_absorpt_correction_type multi-scan
_exptl_absorpt_process_details 'Sadabs, Sheldrick 2008'
_exptl_crystal_colour colorless
_exptl_crystal_density_diffrn 1.397
_exptl_crystal_description prism
_exptl_crystal_F_000 1068
_exptl_crystal_size_max 0.26
_exptl_crystal_size_mid 0.21
_exptl_crystal_size_min 0.13
_refine_diff_density_max 2.053
_refine_diff_density_min -1.081
_refine_diff_density_rms 0.107
_refine_ls_extinction_method none
_refine_ls_goodness_of_fit_ref 1.023
_refine_ls_hydrogen_treatment constr
_refine_ls_matrix_type full
_refine_ls_number_parameters 534
_refine_ls_number_reflns 8933
_refine_ls_number_restraints 0
_refine_ls_restrained_S_all 1.023
_refine_ls_R_factor_all 0.0382
_refine_ls_R_factor_gt 0.0332
_refine_ls_shift/su_max 0.001
_refine_ls_shift/su_mean 0.000
_refine_ls_structure_factor_coef Fsqd
_refine_ls_weighting_details 'calc w=1/[\s^2^(Fo^2^)+(0.0377P)^2^+2.7743P] where P=(Fo^2^+2Fc^2^)/3'
_refine_ls_weighting_scheme calc
_refine_ls_wR_factor_gt 0.0755
_refine_ls_wR_factor_ref 0.0778
_reflns_number_gt 8063
_reflns_number_total 8933
_reflns_threshold_expression >2sigma(I)
_cod_data_source_file ic200976d_si_002_07.cif
_cod_data_source_block Compound7
_cod_database_code 4326233

loop_
_symmetry_equiv_pos_as_xyz
'x, y, z'
'-x, -y, -z'

loop_
_atom_site_label
_atom_site_type_symbol
_atom_site_fract_x
_atom_site_fract_y
_atom_site_fract_z
_atom_site_U_iso_or_equiv
_atom_site_adp_type
_atom_site_occupancy
_atom_site_symmetry_multiplicity
_atom_site_calc_flag
_atom_site_refinement_flags
Hf1 Hf 0.810525(16) 0.108656(12) 0.337054(9) 0.01764(6) Uani 1 1 d .
Ga1 Ga 1.02783(4) 0.22899(3) 0.27065(2) 0.01472(10) Uani 1 1 d .
Si1 Si 0.76954(10) 0.29620(7) 0.20650(6) 0.0120(2) Uani 1 1 d .
O1 O 0.9224(3) 0.2823(2) 0.20111(15) 0.0192(6) Uani 1 1 d .
O2 O 0.7132(3) 0.2268(2) 0.27889(15) 0.0210(6) Uani 1 1 d .
O3 O 0.7528(3) 0.2597(2) 0.12635(15) 0.0223(6) Uani 1 1 d .
O4 O 0.6831(3) 0.4167(2) 0.22063(16) 0.0213(6) Uani 1 1 d .
O5 O 0.9717(3) 0.1329(2) 0.33114(14) 0.0188(6) Uani 1 1 d .
N1 N 1.2180(3) 0.1724(2) 0.22120(17) 0.0157(7) Uani 1 1 d .
N2 N 1.0296(3) 0.3314(2) 0.33328(18) 0.0169(7) Uani 1 1 d .
N3 N 0.8580(4) -0.0177(3) 0.27537(19) 0.0247(8) Uani 1 1 d .
N4 N 0.7257(3) 0.0807(2) 0.45281(19) 0.0221(7) Uani 1 1 d .
C1 C 1.4546(4) 0.1289(3) 0.2222(2) 0.0237(9) Uani 1 1 d .
H1A H 1.4734 0.1091 0.1669 0.036 Uiso 1 1 calc R
H1B H 1.4826 0.0681 0.2557 0.036 Uiso 1 1 calc R
H1C H 1.5043 0.1722 0.2241 0.036 Uiso 1 1 calc R
C2 C 1.3058(4) 0.1865(3) 0.2530(2) 0.0184(8) Uani 1 1 d .
C3 C 1.2695(4) 0.2536(3) 0.3149(2) 0.0197(8) Uani 1 1 d .
H3A H 1.3401 0.2498 0.3372 0.024 Uiso 1 1 calc R
C4 C 1.1440(4) 0.3254(3) 0.3483(2) 0.0191(8) Uani 1 1 d .
C5 C 1.1435(4) 0.4024(3) 0.4009(2) 0.0266(9) Uani 1 1 d .
H5A H 1.0574 0.4253 0.4411 0.040 Uiso 1 1 calc R
H5B H 1.1562 0.4604 0.3681 0.040 Uiso 1 1 calc R
H5C H 1.2165 0.3713 0.4278 0.040 Uiso 1 1 calc R
C6 C 1.2642(4) 0.1095(3) 0.1517(2) 0.0183(8) Uani 1 1 d .
C7 C 1.3016(4) 0.0039(3) 0.1616(2) 0.0211(8) Uani 1 1 d .
C8 C 1.3388(4) -0.0525(3) 0.0926(2) 0.0265(9) Uani 1 1 d .
H8A H 1.3638 -0.1241 0.0972 0.032 Uiso 1 1 calc R
C9 C 1.3398(4) -0.0065(3) 0.0186(2) 0.0286(10) Uani 1 1 d .
H9A H 1.3650 -0.0463 -0.0272 0.034 Uiso 1 1 calc R
C10 C 1.3047(4) 0.0967(3) 0.0100(2) 0.0263(9) Uani 1 1 d .
H10A H 1.3073 0.1270 -0.0419 0.032 Uiso 1 1 calc R
C11 C 1.2655(4) 0.1584(3) 0.0756(2) 0.0210(8) Uani 1 1 d .
C12 C 1.2289(4) 0.2725(3) 0.0658(2) 0.0238(9) Uani 1 1 d .
H12A H 1.1464 0.3051 0.1088 0.029 Uiso 1 1 calc R
C13 C 1.1985(5) 0.3145(4) -0.0143(2) 0.0326(10) Uani 1 1 d .
H13A H 1.1333 0.2896 -0.0242 0.049 Uiso 1 1 calc R
H13B H 1.2815 0.2923 -0.0571 0.049 Uiso 1 1 calc R
H13C H 1.1612 0.3887 -0.0132 0.049 Uiso 1 1 calc R
C14 C 1.3399(5) 0.3067(4) 0.0751(3) 0.0382(11) Uani 1 1 d .
H14A H 1.3562 0.2863 0.1282 0.057 Uiso 1 1 calc R
H14B H 1.3114 0.3806 0.0688 0.057 Uiso 1 1 calc R
H14C H 1.4226 0.2750 0.0341 0.057 Uiso 1 1 calc R
C15 C 1.3098(4) -0.0520(3) 0.2410(2) 0.0243(9) Uani 1 1 d .
H15A H 1.2860 -0.0010 0.2826 0.029 Uiso 1 1 calc R
C16 C 1.2110(4) -0.1087(3) 0.2669(3) 0.0298(10) Uani 1 1 d .
H16A H 1.1188 -0.0597 0.2756 0.045 Uiso 1 1 calc R
H16B H 1.2234 -0.1470 0.3166 0.045 Uiso 1 1 calc R
H16C H 1.2280 -0.1554 0.2249 0.045 Uiso 1 1 calc R
C17 C 1.4526(5) -0.1270(3) 0.2375(3) 0.0326(10) Uani 1 1 d .
H17A H 1.5161 -0.0919 0.2178 0.049 Uiso 1 1 calc R
H17B H 1.4744 -0.1820 0.2014 0.049 Uiso 1 1 calc R
H17C H 1.4585 -0.1552 0.2912 0.049 Uiso 1 1 calc R
C18 C 0.9131(4) 0.4224(3) 0.3569(2) 0.0184(8) Uani 1 1 d .
C19 C 0.8128(4) 0.4218(3) 0.4274(2) 0.0207(8) Uani 1 1 d .
C20 C 0.7057(4) 0.5126(3) 0.4490(3) 0.0271(9) Uani 1 1 d .
H20A H 0.6376 0.5145 0.4966 0.032 Uiso 1 1 calc R
C21 C 0.6960(4) 0.5996(3) 0.4031(3) 0.0291(10) Uani 1 1 d .
H21A H 0.6227 0.6608 0.4196 0.035 Uiso 1 1 calc R
C22 C 0.7933(4) 0.5979(3) 0.3329(2) 0.0268(9) Uani 1 1 d .
H22A H 0.7846 0.6577 0.3006 0.032 Uiso 1 1 calc R
C23 C 0.9030(4) 0.5100(3) 0.3091(2) 0.0223(9) Uani 1 1 d .
C24 C 1.0070(4) 0.5110(3) 0.2302(2) 0.0260(9) Uani 1 1 d .
H24A H 1.0832 0.4442 0.2254 0.031 Uiso 1 1 calc R
C25 C 0.9442(5) 0.5232(4) 0.1603(3) 0.0344(11) Uani 1 1 d .
H25A H 0.9036 0.4719 0.1651 0.052 Uiso 1 1 calc R
H25B H 1.0136 0.5146 0.1099 0.052 Uiso 1 1 calc R
H25C H 0.8749 0.5909 0.1611 0.052 Uiso 1 1 calc R
C26 C 1.0632(5) 0.5945(4) 0.2266(3) 0.0366(11) Uani 1 1 d .
H26A H 1.0949 0.5901 0.2746 0.055 Uiso 1 1 calc R
H26B H 0.9926 0.6608 0.2238 0.055 Uiso 1 1 calc R
H26C H 1.1381 0.5860 0.1790 0.055 Uiso 1 1 calc R
C27 C 0.8219(4) 0.3261(3) 0.4786(2) 0.0241(9) Uani 1 1 d .
H27A H 0.8817 0.2666 0.4440 0.029 Uiso 1 1 calc R
C28 C 0.6850(4) 0.3159(3) 0.5119(3) 0.0303(10) Uani 1 1 d .
H28A H 0.6434 0.3212 0.4679 0.045 Uiso 1 1 calc R
H28B H 0.6272 0.3700 0.5499 0.045 Uiso 1 1 calc R
H28C H 0.6964 0.2499 0.5392 0.045 Uiso 1 1 calc R
C29 C 0.8836(5) 0.3228(4) 0.5475(3) 0.0364(11) Uani 1 1 d .
H29A H 0.9753 0.3221 0.5260 0.055 Uiso 1 1 calc R
H29B H 0.8857 0.2615 0.5803 0.055 Uiso 1 1 calc R
H29C H 0.8295 0.3827 0.5804 0.055 Uiso 1 1 calc R
C30 C 0.8049(4) 0.2791(3) 0.0436(2) 0.0261(9) Uani 1 1 d .
C31 C 0.9394(5) 0.1937(4) 0.0146(3) 0.0388(12) Uani 1 1 d .
H31A H 0.9999 0.1906 0.0472 0.058 Uiso 1 1 calc R
H31B H 0.9791 0.2066 -0.0415 0.058 Uiso 1 1 calc R
H31C H 0.9255 0.1292 0.0194 0.058 Uiso 1 1 calc R
C32 C 0.7044(5) 0.2762(4) 0.0004(3) 0.0427(13) Uani 1 1 d .
H32A H 0.6201 0.3339 0.0166 0.064 Uiso 1 1 calc R
H32B H 0.6874 0.2129 0.0143 0.064 Uiso 1 1 calc R
H32C H 0.7410 0.2801 -0.0575 0.064 Uiso 1 1 calc R
C33 C 0.8203(5) 0.3810(4) 0.0308(2) 0.0317(10) Uani 1 1 d .
H33A H 0.7334 0.4342 0.0519 0.048 Uiso 1 1 calc R
H33B H 0.8523 0.3934 -0.0265 0.048 Uiso 1 1 calc R
H33C H 0.8853 0.3817 0.0588 0.048 Uiso 1 1 calc R
C34 C 0.5407(4) 0.4721(3) 0.2421(2) 0.0246(9) Uani 1 1 d .
C35 C 0.5229(5) 0.5825(3) 0.2230(3) 0.0426(12) Uani 1 1 d .
H35A H 0.5711 0.6033 0.2529 0.064 Uiso 1 1 calc R
H35B H 0.4272 0.6244 0.2381 0.064 Uiso 1 1 calc R
H35C H 0.5588 0.5911 0.1655 0.064 Uiso 1 1 calc R
C36 C 0.4698(4) 0.4371(4) 0.1945(3) 0.0346(11) Uani 1 1 d .
H36A H 0.5070 0.4455 0.1372 0.052 Uiso 1 1 calc R
H36B H 0.3736 0.4777 0.2087 0.052 Uiso 1 1 calc R
H36C H 0.4832 0.3655 0.2071 0.052 Uiso 1 1 calc R
C37 C 0.4881(4) 0.4564(4) 0.3306(3) 0.0344(11) Uani 1 1 d .
H37A H 0.5370 0.4768 0.3604 0.052 Uiso 1 1 calc R
H37B H 0.5009 0.3848 0.3420 0.052 Uiso 1 1 calc R
H37C H 0.3923 0.4976 0.3470 0.052 Uiso 1 1 calc R
C38 C 0.9126(4) -0.0116(3) 0.1885(2) 0.0295(10) Uani 1 1 d .
H38A H 0.9977 -0.0700 0.1725 0.035 Uiso 1 1 calc R
H38B H 0.9336 0.0510 0.1756 0.035 Uiso 1 1 calc R
C39 C 0.8185(5) -0.0111(4) 0.1400(3) 0.0450(13) Uani 1 1 d .
H39A H 0.8631 -0.0112 0.0829 0.068 Uiso 1 1 calc R
H39B H 0.7371 0.0497 0.1519 0.068 Uiso 1 1 calc R
H39C H 0.7945 -0.0715 0.1538 0.068 Uiso 1 1 calc R
C40 C 0.8574(5) -0.1179(4) 0.3045(3) 0.0459(13) Uani 1 1 d .
H40A H 0.9194 -0.1454 0.3399 0.055 Uiso 1 1 calc R
H40B H 0.8926 -0.1632 0.2583 0.055 Uiso 1 1 calc R
C41 C 0.7241(6) -0.1203(4) 0.3490(3) 0.0511(14) Uani 1 1 d .
H41A H 0.7339 -0.1889 0.3705 0.077 Uiso 1 1 calc R
H41B H 0.6646 -0.1011 0.3128 0.077 Uiso 1 1 calc R
H41C H 0.6855 -0.0726 0.3931 0.077 Uiso 1 1 calc R
C42 C 0.8209(4) 0.0306(3) 0.5029(2) 0.0266(9) Uani 1 1 d .
H42A H 0.7988 0.0751 0.5481 0.032 Uiso 1 1 calc R
H42B H 0.9123 0.0236 0.4706 0.032 Uiso 1 1 calc R
C43 C 0.8226(5) -0.0734(4) 0.5365(3) 0.0374(11) Uani 1 1 d .
H43A H 0.8986 -0.1056 0.5608 0.056 Uiso 1 1 calc R
H43B H 0.8317 -0.1155 0.4932 0.056 Uiso 1 1 calc R
H43C H 0.7387 -0.0660 0.5771 0.056 Uiso 1 1 calc R
C44 C 0.5865(4) 0.1055(3) 0.4974(2) 0.0245(9) Uani 1 1 d .
H44A H 0.5679 0.1472 0.5438 0.029 Uiso 1 1 calc R
H44B H 0.5702 0.0423 0.5179 0.029 Uiso 1 1 calc R
C45 C 0.4936(4) 0.1627(3) 0.4450(3) 0.0306(10) Uani 1 1 d .
H45A H 0.4003 0.1814 0.4767 0.046 Uiso 1 1 calc R
H45B H 0.5084 0.1199 0.4008 0.046 Uiso 1 1 calc R
H45C H 0.5115 0.2242 0.4234 0.046 Uiso 1 1 calc R

loop_
_atom_site_aniso_label
_atom_site_aniso_U_11
_atom_site_aniso_U_22
_atom_site_aniso_U_33
_atom_site_aniso_U_23
_atom_site_aniso_U_13
_atom_site_aniso_U_12
Hf1 0.01920(9) 0.01581(9) 0.01829(9) 0.00065(6) -0.00358(6) -0.00784(7)
Ga1 0.0155(2) 0.0140(2) 0.0143(2) -0.00105(16) -0.00281(16) -0.00531(17)
Si1 0.0113(5) 0.0124(5) 0.0123(5) 0.0005(4) -0.0026(4) -0.0047(4)
O1 0.0173(14) 0.0226(15) 0.0175(13) 0.0017(11) -0.0047(11) -0.0075(12)
O2 0.0186(14) 0.0221(15) 0.0228(14) -0.0010(11) -0.0024(11) -0.0098(12)
O3 0.0242(15) 0.0263(16) 0.0197(13) -0.0019(12) -0.0056(11) -0.0124(13)
O4 0.0178(14) 0.0191(15) 0.0270(14) -0.0003(12) -0.0048(11) -0.0071(12)
O5 0.0203(14) 0.0188(14) 0.0172(13) 0.0034(11) -0.0037(11) -0.0090(12)
N1 0.0159(16) 0.0159(17) 0.0134(15) -0.0031(12) -0.0021(12) -0.0039(13)
N2 0.0185(17) 0.0133(16) 0.0165(15) -0.0021(13) -0.0016(13) -0.0046(13)
N3 0.035(2) 0.0167(18) 0.0213(17) -0.0014(14) -0.0053(15) -0.0093(16)
N4 0.0219(18) 0.0197(18) 0.0233(17) 0.0015(14) -0.0020(14) -0.0092(15)
C1 0.019(2) 0.025(2) 0.026(2) -0.0079(17) -0.0059(17) -0.0055(18)
C2 0.019(2) 0.018(2) 0.0175(18) 0.0021(15) -0.0044(16) -0.0073(17)
C3 0.022(2) 0.018(2) 0.023(2) -0.0001(16) -0.0084(16) -0.0093(17)
C4 0.027(2) 0.018(2) 0.0160(18) 0.0018(15) -0.0071(16) -0.0109(17)
C5 0.026(2) 0.024(2) 0.031(2) -0.0112(18) -0.0068(18) -0.0073(19)
C6 0.0151(19) 0.021(2) 0.0189(19) -0.0051(16) -0.0029(15) -0.0057(16)
C7 0.019(2) 0.022(2) 0.021(2) -0.0053(16) -0.0039(16) -0.0050(17)
C8 0.026(2) 0.023(2) 0.029(2) -0.0072(18) -0.0063(18) -0.0057(19)
C9 0.027(2) 0.034(3) 0.023(2) -0.0134(19) -0.0033(18) -0.007(2)
C10 0.024(2) 0.035(3) 0.0165(19) -0.0032(18) -0.0038(17) -0.0070(19)
C11 0.0142(19) 0.028(2) 0.021(2) 0.0001(17) -0.0022(16) -0.0094(17)
C12 0.021(2) 0.026(2) 0.022(2) 0.0019(17) -0.0043(17) -0.0083(18)
C13 0.034(3) 0.041(3) 0.025(2) 0.013(2) -0.0109(19) -0.018(2)
C14 0.045(3) 0.039(3) 0.041(3) 0.010(2) -0.018(2) -0.025(2)
C15 0.030(2) 0.017(2) 0.024(2) -0.0024(17) -0.0083(18) -0.0051(18)
C16 0.030(2) 0.023(2) 0.034(2) -0.0001(19) -0.0088(19) -0.0072(19)
C17 0.037(3) 0.024(2) 0.038(3) 0.0023(19) -0.017(2) -0.007(2)
C18 0.021(2) 0.0131(19) 0.0226(19) -0.0042(15) -0.0067(16) -0.0055(16)
C19 0.021(2) 0.019(2) 0.023(2) -0.0034(16) -0.0039(16) -0.0078(17)
C20 0.025(2) 0.021(2) 0.030(2) -0.0070(18) 0.0018(18) -0.0077(18)
C21 0.024(2) 0.019(2) 0.039(2) -0.0107(19) -0.0029(19) -0.0019(18)
C22 0.030(2) 0.016(2) 0.033(2) -0.0008(18) -0.0087(19) -0.0059(18)
C23 0.022(2) 0.020(2) 0.025(2) -0.0035(17) -0.0041(17) -0.0073(17)
C24 0.030(2) 0.019(2) 0.024(2) 0.0017(17) -0.0024(18) -0.0065(18)
C25 0.047(3) 0.041(3) 0.026(2) 0.007(2) -0.009(2) -0.030(2)
C26 0.036(3) 0.042(3) 0.034(2) -0.006(2) -0.002(2) -0.020(2)
C27 0.023(2) 0.021(2) 0.022(2) -0.0049(17) 0.0024(17) -0.0066(18)
C28 0.032(2) 0.026(2) 0.032(2) -0.0063(19) 0.0018(19) -0.014(2)
C29 0.036(3) 0.035(3) 0.038(3) 0.006(2) -0.011(2) -0.013(2)
C30 0.025(2) 0.035(3) 0.019(2) -0.0006(18) -0.0026(17) -0.013(2)
C31 0.034(3) 0.040(3) 0.034(3) -0.008(2) 0.009(2) -0.014(2)
C32 0.051(3) 0.064(4) 0.025(2) 0.000(2) -0.014(2) -0.030(3)
C33 0.035(3) 0.040(3) 0.023(2) 0.0048(19) -0.0060(19) -0.018(2)
C34 0.022(2) 0.021(2) 0.027(2) -0.0017(17) -0.0034(17) -0.0053(18)
C35 0.036(3) 0.020(2) 0.065(3) 0.001(2) -0.014(3) -0.003(2)
C36 0.023(2) 0.039(3) 0.039(3) -0.006(2) -0.009(2) -0.007(2)
C37 0.026(2) 0.035(3) 0.035(2) -0.010(2) 0.0033(19) -0.009(2)
C38 0.030(2) 0.025(2) 0.030(2) -0.0081(18) -0.0056(19) -0.0049(19)
C39 0.037(3) 0.062(4) 0.034(3) -0.017(2) -0.007(2) -0.012(3)
C40 0.054(3) 0.025(3) 0.050(3) -0.005(2) -0.001(3) -0.012(2)
C41 0.073(4) 0.043(3) 0.055(3) 0.005(3) -0.015(3) -0.042(3)
C42 0.031(2) 0.032(2) 0.022(2) 0.0059(18) -0.0102(18) -0.016(2)
C43 0.043(3) 0.034(3) 0.038(3) 0.007(2) -0.021(2) -0.012(2)
C44 0.028(2) 0.024(2) 0.023(2) 0.0022(17) -0.0038(17) -0.0134(19)
C45 0.023(2) 0.035(3) 0.034(2) 0.003(2) -0.0065(19) -0.012(2)

loop_
_atom_type_symbol
_atom_type_description
_atom_type_scat_dispersion_real
_atom_type_scat_dispersion_imag
_atom_type_scat_source
C C 0.0033 0.0016 'International Tables Vol C Tables 4.2.6.8 and 6.1.1.4'
H H 0.0000 0.0000 'International Tables Vol C Tables 4.2.6.8 and 6.1.1.4'
N N 0.0061 0.0033 'International Tables Vol C Tables 4.2.6.8 and 6.1.1.4'
O O 0.0106 0.0060 'International Tables Vol C Tables 4.2.6.8 and 6.1.1.4'
Si Si 0.0817 0.0704 'International Tables Vol C Tables 4.2.6.8 and 6.1.1.4'
Ga Ga 0.2307 1.6083 'International Tables Vol C Tables 4.2.6.8 and 6.1.1.4'
Hf Hf -0.5830 6.1852 'International Tables Vol C Tables 4.2.6.8 and 6.1.1.4'

loop_
_geom_angle_atom_site_label_1
_geom_angle_atom_site_label_2
_geom_angle_atom_site_label_3
_geom_angle
O5 Hf1 O2 102.01(11)
O5 Hf1 N3 109.35(13)
O2 Hf1 N3 108.64(12)
O5 Hf1 N4 109.59(12)
O2 Hf1 N4 120.13(12)
N3 Hf1 N4 106.79(13)
O5 Ga1 O1 107.35(12)
O5 Ga1 N1 110.35(13)
O1 Ga1 N1 114.85(12)
O5 Ga1 N2 113.45(12)
O1 Ga1 N2 112.56(13)
N1 Ga1 N2 98.27(13)
O1 Si1 O3 112.81(14)
O1 Si1 O4 105.52(14)
O3 Si1 O4 110.78(15)
O1 Si1 O2 111.94(14)
O3 Si1 O2 104.45(14)
O4 Si1 O2 111.49(14)
Si1 O1 Ga1 132.30(16)
Si1 O2 Hf1 130.32(15)
C30 O3 Si1 130.7(3)
C34 O4 Si1 131.3(2)
Ga1 O5 Hf1 127.14(14)
C2 N1 C6 120.5(3)
C2 N1 Ga1 120.4(2)
C6 N1 Ga1 119.0(2)
C4 N2 C18 117.6(3)
C4 N2 Ga1 120.4(3)
C18 N2 Ga1 121.6(2)
C40 N3 C38 113.9(3)
C40 N3 Hf1 129.9(3)
C38 N3 Hf1 116.0(3)
C44 N4 C42 112.8(3)
C44 N4 Hf1 131.8(3)
C42 N4 Hf1 115.3(2)
N1 C2 C3 123.9(3)
N1 C2 C1 120.3(3)
C3 C2 C1 115.8(3)
C4 C3 C2 129.0(4)
N2 C4 C3 123.9(3)
N2 C4 C5 120.1(3)
C3 C4 C5 115.9(3)
C7 C6 C11 122.3(3)
C7 C6 N1 119.8(3)
C11 C6 N1 117.9(3)
C8 C7 C6 117.2(4)
C8 C7 C15 118.7(4)
C6 C7 C15 124.0(3)
C9 C8 C7 121.3(4)
C8 C9 C10 120.5(4)
C9 C10 C11 121.8(4)
C10 C11 C6 116.9(4)
C10 C11 C12 121.6(4)
C6 C11 C12 121.5(3)
C11 C12 C13 113.7(4)
C11 C12 C14 112.5(3)
C13 C12 C14 107.2(3)
C7 C15 C16 112.1(3)
C7 C15 C17 110.9(3)
C16 C15 C17 109.4(3)
C23 C18 C19 121.3(4)
C23 C18 N2 118.7(3)
C19 C18 N2 120.0(3)
C20 C19 C18 117.5(4)
C20 C19 C27 121.1(4)
C18 C19 C27 121.4(3)
C21 C20 C19 121.7(4)
C20 C21 C22 120.0(4)
C21 C22 C23 120.8(4)
C22 C23 C18 118.7(4)
C22 C23 C24 119.1(4)
C18 C23 C24 122.1(4)
C25 C24 C26 110.2(4)
C25 C24 C23 109.5(4)
C26 C24 C23 112.4(3)
C19 C27 C28 112.0(3)
C19 C27 C29 111.3(3)
C28 C27 C29 109.4(3)
O3 C30 C33 111.5(3)
O3 C30 C32 106.1(3)
C33 C30 C32 110.4(4)
O3 C30 C31 107.7(3)
C33 C30 C31 111.1(4)
C32 C30 C31 109.9(4)
O4 C34 C37 108.4(3)
O4 C34 C35 105.8(3)
C37 C34 C35 110.6(4)
O4 C34 C36 111.1(3)
C37 C34 C36 110.4(4)
C35 C34 C36 110.5(4)
N3 C38 C39 113.7(4)
N3 C40 C41 114.8(4)
N4 C42 C43 115.2(3)
N4 C44 C45 110.7(3)

loop_
_geom_bond_atom_site_label_1
_geom_bond_atom_site_label_2
_geom_bond_distance
Hf1 O5 1.924(3)
Hf1 O2 1.960(3)
Hf1 N3 2.030(3)
Hf1 N4 2.035(3)
Ga1 O5 1.818(3)
Ga1 O1 1.817(3)
Ga1 N1 1.932(3)
Ga1 N2 1.936(3)
Si1 O1 1.612(3)
Si1 O3 1.627(3)
Si1 O4 1.631(3)
Si1 O2 1.638(3)
O3 C30 1.431(5)
O4 C34 1.438(5)
N1 C2 1.332(5)
N1 C6 1.451(5)
N2 C4 1.338(5)
N2 C18 1.447(5)
N3 C40 1.458(6)
N3 C38 1.470(5)
N4 C44 1.453(5)
N4 C42 1.475(5)
C1 C2 1.513(5)
C2 C3 1.399(5)
C3 C4 1.396(5)
C4 C5 1.511(5)
C6 C7 1.404(5)
C6 C11 1.417(5)
C7 C8 1.404(5)
C7 C15 1.517(5)
C8 C9 1.371(6)
C9 C10 1.373(6)
C10 C11 1.395(5)
C11 C12 1.520(6)
C12 C13 1.523(5)
C12 C14 1.540(6)
C15 C16 1.540(6)
C15 C17 1.532(6)
C18 C23 1.399(5)
C18 C19 1.412(5)
C19 C20 1.393(6)
C19 C27 1.521(6)
C20 C21 1.375(6)
C21 C22 1.386(6)
C22 C23 1.385(6)
C23 C24 1.533(5)
C24 C25 1.525(6)
C24 C26 1.528(6)
C27 C28 1.529(6)
C27 C29 1.526(6)
C30 C33 1.510(6)
C30 C32 1.524(6)
C30 C31 1.526(6)
C34 C37 1.510(6)
C34 C35 1.517(6)
C34 C36 1.522(6)
C38 C39 1.513(6)
C40 C41 1.481(7)
C42 C43 1.521(6)
C44 C45 1.505(6)
